data_4511262
loop_
_publ_author_name
'Aiyappa, Harshitha Barike'
'Saha, Subhadeep'
'Garai, Bikash'
'Thote, Jayshri'
'Kurungot, Sreekumar'
'Banerjee, Rahul'

_publ_contact_author
;

Dr. Rahul Banerjee

Scientist
Physical/Materials Chemistry Division  
National Chemical Laboratory
Dr. Homi Bhaba Road
Pune 411008, India


;
_publ_section_title
;
 A Distinctive PdCl2-Mediated Transformation of Fe-Based Metallogels into
 Metal--Organic Frameworks
;
_journal_issue 7
_journal_name_full 'Crystal Growth &amp; Design'
_journal_page_first 3434
_journal_paper_doi 10.1021/cg500368q
_journal_volume 14
_journal_year 2014
_chemical_formula_moiety 'C22 H4 Fe4 O17 Pd'
_chemical_formula_sum 'C22 H4 Fe4 O17 Pd'
_chemical_formula_weight 870.05
_chemical_name_common Fe-Pd-BTC
_chemical_name_systematic
; 
 ? 
;
_space_group_crystal_system hexagonal
_space_group_IT_number 194
_space_group_name_Hall '-P 6c 2c'
_space_group_name_H-M_alt 'P 63/m m c'
_symmetry_space_group_name_Hall '-P 6c 2c'
_symmetry_space_group_name_H-M 'P 63/m m c'
_atom_sites_solution_primary iterative
_audit_creation_date 2013-07-26
_audit_creation_method
;
  Olex2 1.2
  (compiled Mar 21 2013 11:16:32, GUI svn.r4446)
;
_cell_angle_alpha 90
_cell_angle_beta 90
_cell_angle_gamma 120
_cell_formula_units_Z 6
_cell_length_a 19.9724(9)
_cell_length_b 19.9724(9)
_cell_length_c 26.0567(9)
_cell_measurement_temperature 293(2)
_cell_volume 9001.4(7)
_computing_molecular_graphics
;
O. V. Dolomanov, L. J. Bourhis, R. J. Gildea, J. A. K. Howard and H. Puschmann,
OLEX2: a complete structure solution, refinement and analysis program.
J. Appl. Cryst. (2009). 42, 339-341.
;
_computing_publication_material
;
O. V. Dolomanov, L. J. Bourhis, R. J. Gildea, J. A. K. Howard and H. Puschmann,
OLEX2: a complete structure solution, refinement and analysis program.
J. Appl. Cryst. (2009). 42, 339-341.
;
_computing_structure_solution
;
olex2.solve (L.J. Bourhis, O.V. Dolomanov, R.J. Gildea, J.A.K. Howard,
H. Puschmann, in preparation, 2011)
;
_diffrn_ambient_temperature 293(2)
_diffrn_measured_fraction_theta_full 0.9960
_diffrn_measured_fraction_theta_max 0.9150
_diffrn_radiation_wavelength 0.71073
_diffrn_reflns_av_R_equivalents 0.1661
_diffrn_reflns_av_unetI/netI 0.1514
_diffrn_reflns_limit_h_max 14
_diffrn_reflns_limit_h_min -23
_diffrn_reflns_limit_k_max 25
_diffrn_reflns_limit_k_min -11
_diffrn_reflns_limit_l_max 30
_diffrn_reflns_limit_l_min -35
_diffrn_reflns_number 19912
_diffrn_reflns_theta_full 25.0000
_diffrn_reflns_theta_max 29.11
_diffrn_reflns_theta_min 3.13
_exptl_absorpt_coefficient_mu 1.275
_exptl_crystal_density_diffrn 0.9630
_exptl_crystal_F_000 2536.0585
_refine_diff_density_max 4.2623
_refine_diff_density_min -2.6586
_refine_diff_density_rms 0.4537
_refine_ls_d_res_high 0.7304
_refine_ls_d_res_low 6.5142
_refine_ls_goodness_of_fit_ref 1.0710
_refine_ls_hydrogen_treatment mixed
_refine_ls_matrix_type full
_refine_ls_number_constraints 2
_refine_ls_number_parameters 116
_refine_ls_number_reflns 4090
_refine_ls_number_restraints 0
_refine_ls_restrained_S_all 1.0710
_refine_ls_R_factor_all 0.1912
_refine_ls_R_factor_gt 0.1344
_refine_ls_shift/su_max 0.0007
_refine_ls_shift/su_mean 0.0002
_refine_ls_structure_factor_coef Fsqd
_refine_ls_weighting_details 'w=1/[\s^2^(Fo^2^)+(0.2P)^2^] where P=(Fo^2^+2Fc^2^)/3'
_refine_ls_weighting_scheme calc
_refine_ls_wR_factor_ref 0.3819
_reflns_Friedel_coverage 0.0
_reflns_limit_h_max 23
_reflns_limit_h_min 0
_reflns_limit_k_max 13
_reflns_limit_k_min 0
_reflns_limit_l_max 35
_reflns_limit_l_min 0
_reflns_number_gt 1934
_reflns_number_total 4090
_reflns_threshold_expression I>=2u(I)
_cod_data_source_file cg500368q_si_002.cif
_cod_data_source_block fe-pd-btc
_cod_depositor_comments 'Adding full bibliography for 4511261--4511262.cif.'
_cod_database_code 4511262
_olex2_refinement_description
;
1. Fixed Uiso
 At 1.2 times of:
  All C(H) groups
2.a Aromatic/amide H refined with riding coordinates:
 C4(H4)
;

loop_
_space_group_symop_id
_space_group_symop_operation_xyz
1 x,y,z
2 x-y,x,z+1/2
3 y,-x+y,z+1/2
4 -y,x-y,z
5 -x+y,-x,z
6 x-y,-y,-z
7 -x,-x+y,-z
8 -x,-y,z+1/2
9 y,x,-z
10 -y,-x,-z+1/2
11 -x+y,y,-z+1/2
12 x,x-y,-z+1/2
13 -x,-y,-z
14 -x+y,-x,-z-1/2
15 -y,x-y,-z-1/2
16 y,-x+y,-z
17 x-y,x,-z
18 -x+y,y,z
19 x,x-y,z
20 x,y,-z-1/2
21 -y,-x,z
22 y,x,z-1/2
23 x-y,-y,z-1/2
24 -x,-x+y,z-1/2

loop_
_atom_site_label
_atom_site_type_symbol
_atom_site_fract_x
_atom_site_fract_y
_atom_site_fract_z
_atom_site_U_iso_or_equiv
_atom_site_adp_type
_atom_site_occupancy
_atom_site_refinement_flags_posn
_atom_site_refinement_flags_adp
C6 C 0.8217(4) 0.6435(8) 0.6708(4) 0.049(3) Uani 1.000000 S T
C5 C 0.8054(5) 0.6108(9) 0.6180(5) 0.062(4) Uani 1.000000 S T
C4 C 0.8546(5) 0.5901(5) 0.5937(3) 0.051(2) Uani 1.000000 . .
H4 H 0.8987(5) 0.5981(5) 0.6109(3) 0.061(3) Uiso 1.000000 R .
C2 C 0.8409(5) 0.5586(5) 0.5457(3) 0.0455(19) Uani 1.000000 . .
C1 C 0.8983(5) 0.5396(5) 0.5217(3) 0.0454(19) Uani 1.000000 . .
C7 C 0.5781(7) 0.6120(8) 0.750000 0.051(3) Uani 1.000000 S T
C8 C 0.4751(4) 0.5249(4) 0.6757(5) 0.047(3) Uani 1.000000 S T
Fe2 Fe 1.03962(8) 0.51981(4) 0.55057(5) 0.0308(5) Uani 1.000000 S T
Fe1 Fe 0.76585(10) 0.71473(11) 0.750000 0.0492(6) Uani 1.000000 S T
O5 O 0.6424(8) 0.6608(7) 0.750000 0.088(3) Uani 1.000000 S T
O6 O 0.4741(3) 0.5259(3) 0.6287(4) 0.065(3) Uani 1.000000 S T
O1 O 0.9524(4) 0.5495(4) 0.5502(3) 0.0614(17) Uani 1.000000 . .
O2 O 0.8849(4) 0.5135(4) 0.4781(3) 0.0616(17) Uani 1.000000 . .
Pd1 Pd 0.47600(4) 0.52400(4) 0.750000 0.0477(5) Uani 1.000000 S T
O3 O 0.7740(4) 0.6560(5) 0.6894(3) 0.076(2) Uani 1.000000 . .
O4 O 0.8945(4) 0.7890(7) 0.750000 0.065(3) Uani 1.000000 S T
C3 C 0.7727(3) 0.5454(7) 0.5195(4) 0.049(3) Uani 1.000000 S T

loop_
_atom_site_aniso_label
_atom_site_aniso_U_11
_atom_site_aniso_U_22
_atom_site_aniso_U_33
_atom_site_aniso_U_12
_atom_site_aniso_U_13
_atom_site_aniso_U_23
C6 0.053(5) 0.063(8) 0.035(7) 0.032(4) -0.010(3) -0.020(6)
C5 0.061(5) 0.093(11) 0.043(8) 0.046(5) -0.007(3) -0.014(7)
C4 0.058(5) 0.062(5) 0.044(5) 0.038(5) 0.000(4) -0.002(4)
C2 0.042(4) 0.054(5) 0.040(5) 0.024(4) -0.002(4) -0.008(4)
C1 0.056(5) 0.051(5) 0.037(5) 0.033(4) -0.001(4) -0.008(4)
C7 0.031(6) 0.056(8) 0.042(7) 0.004(6) -0.000000 0.000000
C8 0.044(5) 0.044(5) 0.039(7) 0.012(5) 0.000(3) -0.000(3)
Fe2 0.0317(8) 0.0394(7) 0.0188(8) 0.0158(4) -0.0002(5) -0.0001(3)
Fe1 0.0451(10) 0.0642(12) 0.0435(11) 0.0313(9) -0.000000 0.000000
O5 0.111(10) 0.103(9) 0.073(7) 0.071(8) -0.000000 0.000000
O6 0.078(5) 0.078(5) 0.039(6) 0.040(6) -0.001(2) 0.001(2)
O1 0.057(4) 0.080(4) 0.063(4) 0.046(4) 0.005(3) 0.007(3)
O2 0.053(4) 0.066(4) 0.068(5) 0.031(3) 0.005(3) -0.017(3)
Pd1 0.0516(7) 0.0516(7) 0.0320(8) 0.0199(7) -0.000000 0.000000
O3 0.066(4) 0.103(6) 0.063(5) 0.045(4) -0.006(3) -0.036(4)
O4 0.073(7) 0.055(8) 0.059(8) 0.028(4) -0.000000 0.000000
C3 0.051(5) 0.052(7) 0.045(7) 0.026(3) -0.001(3) -0.002(5)

loop_
_atom_type_symbol
_atom_type_scat_dispersion_real
_atom_type_scat_dispersion_imag
_atom_type_scat_source
_atom_type_scat_dispersion_source
O 0.01158 0.00611 'International Tables Volume C Table 6.1.1.4 (pp. 500-502)' 'Henke, Gullikson and Davis, At. Data and Nucl. Data Tables, 1993, 54, 2'
H 0.00000 0.00000 'International Tables Volume C Table 6.1.1.4 (pp. 500-502)' 'Henke, Gullikson and Davis, At. Data and Nucl. Data Tables, 1993, 54, 2'
C 0.00347 0.00161 'International Tables Volume C Table 6.1.1.4 (pp. 500-502)' 'Henke, Gullikson and Davis, At. Data and Nucl. Data Tables, 1993, 54, 2'
Fe 0.35822 0.84933 'International Tables Volume C Table 6.1.1.4 (pp. 500-502)' 'Henke, Gullikson and Davis, At. Data and Nucl. Data Tables, 1993, 54, 2'
Pd -0.98845 1.01473 'International Tables Volume C Table 6.1.1.4 (pp. 500-502)' 'Henke, Gullikson and Davis, At. Data and Nucl. Data Tables, 1993, 54, 2'

loop_
_geom_angle_atom_site_label_1
_geom_angle_atom_site_label_2
_geom_angle_atom_site_label_3
_geom_angle
_geom_angle_site_symmetry_1
_geom_angle_site_symmetry_3
O3 C6 C5 116.1(6) . .
O3 C6 C5 116.1(6) 18_655 .
O3 C6 O3 127.7(12) 18_655 .
C4 C5 C6 121.2(6) 18_655 .
C4 C5 C6 121.2(6) . .
C4 C5 C4 117.0(12) . 18_655
H4 C4 C5 118.5(6) . 18_655
C2 C4 C5 123.1(9) . 18_655
C2 C4 H4 118.5(5) . .
C1 C2 C4 119.5(7) . .
C3 C2 C4 118.5(8) 18_655 .
C3 C2 C1 122.0(8) 18_655 .
O1 C1 C2 114.9(7) . .
O2 C1 C2 117.3(8) . .
O2 C1 O1 127.6(8) . .
Pd1 C7 O5 174.0(13) . .
Pd1 C8 O6 179.3(10) . .
O1 Fe2 O6 94.5(3) . 5_665
O1 Fe2 O6 94.5(3) 19 5_665
O1 Fe2 O1 88.3(4) . 19
O2 Fe2 O6 107.1(3) 7_766 5_665
O2 Fe2 O6 107.1(3) 13_766 5_665
O2 Fe2 O1 158.3(3) 7_766 19
O2 Fe2 O1 88.5(3) 7_766 .
O2 Fe2 O1 88.5(3) 13_766 19
O2 Fe2 O1 158.3(3) 13_766 .
O2 Fe2 O2 86.7(4) 7_766 13_766
O3 Fe1 O5 96.6(3) 20_557 .
O3 Fe1 O5 96.6(3) . .
O3 Fe1 O3 102.8(5) 20_557 .
O4 Fe1 O5 170.7(4) 11_656 .
O4 Fe1 O3 89.2(3) 11_656 20_557
O4 Fe1 O3 89.2(3) 11_656 .
Fe1 O5 C7 159.2(12) . .
Fe2 O6 C8 172.5(9) 4_655 .
Fe2 O1 C1 137.4(6) 19 .
Fe2 O2 C1 115.6(6) 13_766 .
C7 Pd1 C7 165.3(8) 10_666 .
C8 Pd1 C7 90.12(5) 10_666 10_666
C8 Pd1 C7 90.12(5) 10_666 .
C8 Pd1 C7 90.12(5) . 10_666
C8 Pd1 C7 90.12(5) . .
C8 Pd1 C8 178.2(7) 10_666 .
Fe1 O3 C6 137.5(7) . .
Fe1 O4 Fe1 109.8(5) . 11_656
C2 C3 C2 119.2(10) . 18_655

loop_
_geom_bond_atom_site_label_1
_geom_bond_atom_site_label_2
_geom_bond_distance
_geom_bond_site_symmetry_2
C6 C5 1.487(17) .
C6 O3 1.202(8) .
C6 O3 1.202(8) 18_655
C5 C4 1.394(11) .
C5 C4 1.394(11) 18_655
C4 H4 0.9300 .
C4 C2 1.363(11) .
C2 C1 1.513(11) .
C2 C3 1.426(10) 18_655
C1 O1 1.241(10) .
C1 O2 1.224(10) .
C7 O5 1.161(16) .
C7 Pd1 1.914(12) .
C8 O6 1.226(18) .
C8 Pd1 1.936(14) .
Fe2 Fe2 2.971(3) 7_766
Fe2 O6 2.046(10) 5_665
Fe2 O1 2.102(6) .
Fe2 O1 2.102(6) 19
Fe2 O2 2.068(6) 13_766
Fe2 O2 2.068(6) 7_766
Fe1 O5 2.141(13) .
Fe1 O3 2.021(6) 20_557
Fe1 O3 2.021(6) .
Fe1 O4 2.234(7) 11_656
